data_9017682
loop_
_publ_author_name
'Pekov, I. V.'
'Zubkova, N. V.'
'Yapaskurt, V. O.'
'Belakovskiy, D. I.'
'Vigasina, M. F.'
'Sidorov, E. G.'
'Pushcharovsky, D. Y.'

_publ_section_title
;
 New arsenate minerals from the Arsenatnaya fumarole, Tolbachik volcano,
 Kamchatka, Russia. II. Ericlaxmanite and kozyrevskite, two natural
 modifications of Cu4O(AsO4)2
;
_journal_name_full 'Mineralogical Magazine'
_journal_page_first 1553
_journal_page_last 1569
_journal_volume 78
_journal_year 2014
_chemical_compound_source 'Arsenatnaya fumarole, Tolbachik volcano, Kamchatka, Russia'
_chemical_formula_sum 'As2 Cu4 O9'
_chemical_name_mineral Ericlaxmanite
_space_group_IT_number 2
_space_group_name_Hall '-P 1'
_space_group_name_H-M_alt 'P -1'
_symmetry_space_group_name_H-M 'P -1'
_cell_angle_alpha 98.396
_cell_angle_beta 112.420
_cell_angle_gamma 98.397
_cell_length_a 6.4271
_cell_length_b 7.6585
_cell_length_c 8.2249
_cell_formula_units_Z 2
_cell_volume 361.114
_database_code_amcsd 0020530
_exptl_crystal_density_diffrn 5.040
_cod_data_source_file inputs/fixed/downloads/18/18589.cif
_cod_data_source_block 18589
_cod_original_formula_sum 'Cu4 As2 O9'
_cod_database_code 9017682

loop_
_space_group_symop_operation_xyz
x,y,z
-x,-y,-z

loop_
_atom_site_label
_atom_site_fract_x
_atom_site_fract_y
_atom_site_fract_z
_atom_site_occupancy
_atom_site_U_iso_or_equiv
Cu1 0.34652 0.84130 0.54832 1.00000 0.01140
Cu2 0.38040 0.61030 0.25400 0.91500 0.01330
Cu2&#x0092; 0.28800 0.56400 0.18600 0.08500 0.01800
Cu3 0.09419 0.35782 0.73392 1.00000 0.01450
Cu4 0.14634 0.87928 0.08430 1.00000 0.01299
As1 0.13069 0.22820 0.35367 1.00000 0.00938
As2 0.50259 0.28742 0.08946 1.00000 0.00920
O1 0.62630 0.48560 0.25160 1.00000 0.01120
O2 -0.00320 0.06990 0.15830 1.00000 0.01180
O3 0.19410 0.77220 0.28770 1.00000 0.01040
O4 0.23370 0.30900 -0.02750 1.00000 0.01460
O5 0.34200 0.72070 0.03560 1.00000 0.01430
O6 0.50090 0.88580 0.80900 1.00000 0.01370
O7 0.17390 0.43470 0.31610 1.00000 0.01840
O8 0.37330 0.17300 0.49010 1.00000 0.01560
O9 -0.03190 0.22720 0.47270 1.00000 0.01390

loop_
_cod_related_entry_id
_cod_related_entry_database
_cod_related_entry_code
1 AMCSD 0020530
